data_7710888
loop_
_publ_author_name
'Koneczny, Marvin'
'Erol, Arife B\"usra'
'Mauduit, Marc'
'Eisen, Moris S.'
'Tamm, Matthias'

_publ_section_title
;
 Titanium complexes with unsymmetrically substituted imidazolin-2-iminato
 ligands.
;
_journal_issue 30
_journal_name_full 'Dalton transactions (Cambridge, England : 2003)'
_journal_page_first 11448
_journal_page_last 11456
_journal_paper_doi 10.1039/d2dt01740g
_journal_volume 51
_journal_year 2022
_chemical_formula_moiety 'C25 H34 Cl3 N3 Ti, C H2 Cl2, 0.5[CH2Cl2], 0.25[C6H14]'
_chemical_formula_sum 'C26 H36 Cl5 N3 Ti'
_chemical_formula_weight 615.73
_space_group_crystal_system triclinic
_space_group_IT_number 2
_space_group_name_Hall '-P 1'
_space_group_name_H-M_alt 'P -1'
_atom_sites_solution_hydrogens geom
_atom_sites_solution_primary iterative
_audit_creation_method SHELXL-2018/3
_audit_update_record
;
2022-05-25 deposited with the CCDC.	2022-07-08 downloaded from the CCDC.
;
_cell_angle_alpha 63.091(5)
_cell_angle_beta 81.445(4)
_cell_angle_gamma 76.358(4)
_cell_formula_units_Z 2
_cell_length_a 9.8202(4)
_cell_length_b 13.2868(6)
_cell_length_c 14.4204(7)
_cell_measurement_reflns_used 22749
_cell_measurement_temperature 100(2)
_cell_measurement_theta_max 32.5100
_cell_measurement_theta_min 2.1240
_cell_volume 1628.58(15)
_computing_cell_refinement 'CrysAlisPro 1.171.40.21a(Rigaku OD, 2018)'
_computing_data_reduction 'CrysAlisPro 1.171.40.21a(Rigaku OD, 2018)'
_computing_publication_material 'OLEX2 v1.2 (O. V. Dolomanov et al., J. Appl. Cryst., 2009, 42, 339-341)'
_computing_structure_refinement 'SHELXL-2018/3 (G. M. Sheldrick, Acta Cryst. (2008), A64, 112-122)'
_computing_structure_solution 'SHELXT-2014/5 (G. M. Sheldrick, Acta Cryst., 2015, A71, 3-8)'
_diffrn_ambient_temperature 100(2)
_diffrn_measured_fraction_theta_full 0.999
_diffrn_measured_fraction_theta_max 0.842
_diffrn_measurement_device_type 'XtaLAB Synergy, Single source at offset/far, HyPix'
_diffrn_measurement_method '\w scan'
_diffrn_radiation_type MoK\a
_diffrn_radiation_wavelength 0.71073
_diffrn_reflns_av_R_equivalents 0.0215
_diffrn_reflns_av_unetI/netI 0.0184
_diffrn_reflns_Laue_measured_fraction_full 0.999
_diffrn_reflns_Laue_measured_fraction_max 0.842
_diffrn_reflns_limit_h_max 14
_diffrn_reflns_limit_h_min -14
_diffrn_reflns_limit_k_max 19
_diffrn_reflns_limit_k_min -19
_diffrn_reflns_limit_l_max 20
_diffrn_reflns_limit_l_min -21
_diffrn_reflns_number 43682
_diffrn_reflns_point_group_measured_fraction_full 0.999
_diffrn_reflns_point_group_measured_fraction_max 0.842
_diffrn_reflns_theta_full 25.242
_diffrn_reflns_theta_max 32.385
_diffrn_reflns_theta_min 2.137
_diffrn_source 'micro-focus sealed X-ray tube'
_exptl_absorpt_coefficient_mu 0.691
_exptl_absorpt_correction_T_max 1.00000
_exptl_absorpt_correction_T_min 0.88732
_exptl_absorpt_correction_type multi-scan
_exptl_absorpt_process_details
;
CrysAlisPro 1.171.40.21a (Rigaku Oxford Diffraction, 2018)
Empirical absorption correction using spherical harmonics,
 implemented in SCALE3 ABSPACK scaling algorithm.
;
_exptl_crystal_colour orange
_exptl_crystal_density_diffrn 1.256
_exptl_crystal_description 'fragment of block'
_exptl_crystal_F_000 640
_exptl_crystal_recrystallization_method 'Re-crystallisation from solvent: dichloromethane/n-hexane -30\%C'
_exptl_crystal_size_max 0.18
_exptl_crystal_size_mid 0.10
_exptl_crystal_size_min 0.05
_refine_diff_density_max 2.297
_refine_diff_density_min -1.603
_refine_diff_density_rms 0.088
_refine_ls_extinction_method none
_refine_ls_goodness_of_fit_ref 1.030
_refine_ls_hydrogen_treatment constr
_refine_ls_matrix_type full
_refine_ls_number_parameters 320
_refine_ls_number_reflns 9833
_refine_ls_number_restraints 0
_refine_ls_restrained_S_all 1.030
_refine_ls_R_factor_all 0.0667
_refine_ls_R_factor_gt 0.0581
_refine_ls_shift/su_max 0.001
_refine_ls_shift/su_mean 0.000
_refine_ls_structure_factor_coef Fsqd
_refine_ls_weighting_details 'w=1/[\s^2^(Fo^2^)+(0.0806P)^2^+2.0844P] where P=(Fo^2^+2Fc^2^)/3'
_refine_ls_weighting_scheme calc
_refine_ls_wR_factor_gt 0.1560
_refine_ls_wR_factor_ref 0.1618
_reflns_Friedel_coverage 0.000
_reflns_number_gt 8302
_reflns_number_total 9833
_reflns_threshold_expression 'I > 2\s(I)'
_cod_data_source_file d2dt01740g2.cif
_cod_data_source_block mk26mk
_cod_original_cell_volume 1628.59(15)
_cod_database_code 7710888
_shelx_shelxl_version_number 2018/3
_shelx_space_group_comment
;
The symmetry employed for this shelxl refinement is uniquely defined
by the following loop, which should always be used as a source of
symmetry information in preference to the above space-group names.
They are only intended as comments.
;
_oxdiff_exptl_absorpt_empirical_full_min 0.827
_oxdiff_exptl_absorpt_empirical_full_max 1.207
_oxdiff_exptl_absorpt_empirical_details
;
Empirical correction (ABSPACK) includes:
- Absorption correction using spherical harmonics
- Frame scaling
;

loop_
_space_group_symop_operation_xyz
'x, y, z'
'-x, -y, -z'

loop_
_atom_site_label
_atom_site_type_symbol
_atom_site_fract_x
_atom_site_fract_y
_atom_site_fract_z
_atom_site_U_iso_or_equiv
_atom_site_adp_type
_atom_site_occupancy
_atom_site_site_symmetry_order
_atom_site_calc_flag
_atom_site_refinement_flags_posn
_atom_site_refinement_flags_adp
_atom_site_refinement_flags_occupancy
_atom_site_disorder_assembly
_atom_site_disorder_group
Ti1 Ti 1.00198(4) 0.04564(3) 0.19925(3) 0.02648(10) Uani 1 1 d . . . . .
Cl1 Cl 1.09226(6) 0.20698(5) 0.13083(5) 0.03787(14) Uani 1 1 d . . . . .
Cl2 Cl 1.04516(7) -0.05217(6) 0.36966(5) 0.04195(15) Uani 1 1 d . . . . .
Cl3 Cl 1.09949(6) -0.07064(6) 0.12331(5) 0.04155(15) Uani 1 1 d . . . . .
N1 N 0.82221(18) 0.08213(15) 0.18635(14) 0.0251(3) Uani 1 1 d . . . . .
N2 N 0.62347(18) 0.23480(14) 0.14817(14) 0.0242(3) Uani 1 1 d . . . . .
N3 N 0.58242(17) 0.06673(14) 0.18053(13) 0.0213(3) Uani 1 1 d . . . . .
C1 C 0.6855(2) 0.12302(16) 0.17397(16) 0.0219(4) Uani 1 1 d . . . . .
C2 C 0.4819(2) 0.24863(18) 0.13747(18) 0.0270(4) Uani 1 1 d . . . . .
H2 H 0.414766 0.318186 0.119341 0.032 Uiso 1 1 calc R U . . .
C3 C 0.4567(2) 0.14486(18) 0.15759(17) 0.0255(4) Uani 1 1 d . . . . .
H3 H 0.368229 0.128361 0.156233 0.031 Uiso 1 1 calc R U . . .
C4 C 0.6958(2) 0.32506(16) 0.13000(16) 0.0230(4) Uani 1 1 d . . . . .
C5 C 0.7075(2) 0.34847(19) 0.21343(17) 0.0275(4) Uani 1 1 d . . . . .
C6 C 0.7729(2) 0.44006(19) 0.19158(18) 0.0296(4) Uani 1 1 d . . . . .
H6 H 0.784316 0.457924 0.246403 0.036 Uiso 1 1 calc R U . . .
C7 C 0.8213(2) 0.50502(18) 0.09189(19) 0.0298(4) Uani 1 1 d . . . . .
H7 H 0.862798 0.568330 0.078552 0.036 Uiso 1 1 calc R U . . .
C8 C 0.8098(2) 0.47863(17) 0.01099(18) 0.0280(4) Uani 1 1 d . . . . .
H8 H 0.844442 0.523550 -0.057134 0.034 Uiso 1 1 calc R U . . .
C9 C 0.7478(2) 0.38660(16) 0.02875(17) 0.0252(4) Uani 1 1 d . . . . .
C10 C 0.6552(3) 0.2770(2) 0.32355(19) 0.0393(6) Uani 1 1 d . . . . .
H10 H 0.598455 0.225539 0.320021 0.047 Uiso 1 1 calc R U . . .
C11 C 0.7767(5) 0.2015(3) 0.3919(3) 0.0672(11) Uani 1 1 d . . . . .
H11A H 0.827162 0.145030 0.366702 0.101 Uiso 1 1 calc R U . . .
H11B H 0.740884 0.161454 0.463765 0.101 Uiso 1 1 calc R U . . .
H11C H 0.840548 0.249312 0.389671 0.101 Uiso 1 1 calc R U . . .
C12 C 0.5614(4) 0.3508(4) 0.3727(2) 0.0621(10) Uani 1 1 d . . . . .
H12A H 0.618238 0.392954 0.387482 0.093 Uiso 1 1 calc R U . . .
H12B H 0.516606 0.301386 0.437756 0.093 Uiso 1 1 calc R U . . .
H12C H 0.489191 0.405527 0.324599 0.093 Uiso 1 1 calc R U . . .
C13 C 0.7364(3) 0.35608(17) -0.05923(17) 0.0287(4) Uani 1 1 d . . . . .
H13 H 0.715502 0.276754 -0.027278 0.034 Uiso 1 1 calc R U . . .
C14 C 0.8733(3) 0.3555(3) -0.1254(2) 0.0418(6) Uani 1 1 d . . . . .
H14A H 0.896318 0.432496 -0.157738 0.063 Uiso 1 1 calc R U . . .
H14B H 0.862316 0.333434 -0.179728 0.063 Uiso 1 1 calc R U . . .
H14C H 0.949126 0.300252 -0.081067 0.063 Uiso 1 1 calc R U . . .
C15 C 0.6150(3) 0.4380(2) -0.12710(19) 0.0336(5) Uani 1 1 d . . . . .
H15A H 0.529034 0.439607 -0.083060 0.050 Uiso 1 1 calc R U . . .
H15B H 0.601540 0.411434 -0.177793 0.050 Uiso 1 1 calc R U . . .
H15C H 0.636461 0.515462 -0.163974 0.050 Uiso 1 1 calc R U . . .
C16 C 0.6041(2) -0.05702(16) 0.20324(15) 0.0202(3) Uani 1 1 d . . . . .
C17 C 0.6679(2) -0.13226(18) 0.30921(16) 0.0268(4) Uani 1 1 d . . . . .
H17A H 0.603410 -0.120046 0.364454 0.032 Uiso 1 1 calc R U . . .
H17B H 0.757833 -0.111336 0.310012 0.032 Uiso 1 1 calc R U . . .
C18 C 0.6927(3) -0.25919(19) 0.32955(19) 0.0372(5) Uani 1 1 d . . . . .
H18 H 0.735840 -0.308940 0.398340 0.045 Uiso 1 1 calc R U . . .
C19 C 0.5524(3) -0.2912(2) 0.3310(2) 0.0431(6) Uani 1 1 d . . . . .
H19A H 0.488706 -0.280581 0.387237 0.052 Uiso 1 1 calc R U . . .
H19B H 0.567479 -0.373029 0.344794 0.052 Uiso 1 1 calc R U . . .
C20 C 0.4859(3) -0.2150(2) 0.22586(19) 0.0329(5) Uani 1 1 d . . . . .
H20 H 0.393837 -0.235613 0.227166 0.039 Uiso 1 1 calc R U . . .
C21 C 0.4624(2) -0.08795(18) 0.20446(17) 0.0262(4) Uani 1 1 d . . . . .
H21A H 0.419350 -0.038544 0.136514 0.031 Uiso 1 1 calc R U . . .
H21B H 0.397948 -0.074804 0.259267 0.031 Uiso 1 1 calc R U . . .
C22 C 0.7009(2) -0.07571(18) 0.11600(16) 0.0246(4) Uani 1 1 d . . . . .
H22A H 0.657467 -0.026642 0.048132 0.030 Uiso 1 1 calc R U . . .
H22B H 0.791821 -0.053944 0.112723 0.030 Uiso 1 1 calc R U . . .
C23 C 0.7915(3) -0.2766(2) 0.2436(2) 0.0402(6) Uani 1 1 d . . . . .
H23A H 0.810641 -0.358661 0.257714 0.048 Uiso 1 1 calc R U . . .
H23B H 0.881688 -0.254777 0.242279 0.048 Uiso 1 1 calc R U . . .
C24 C 0.7248(3) -0.2025(2) 0.1376(2) 0.0341(5) Uani 1 1 d . . . . .
H24 H 0.789232 -0.215348 0.081750 0.041 Uiso 1 1 calc R U . . .
C25 C 0.5839(3) -0.2342(2) 0.1397(2) 0.0363(5) Uani 1 1 d . . . . .
H25A H 0.598602 -0.315798 0.152846 0.044 Uiso 1 1 calc R U . . .
H25B H 0.541035 -0.186059 0.071552 0.044 Uiso 1 1 calc R U . . .
Cl4 Cl 0.36251(10) 0.08290(9) 0.42863(7) 0.0635(2) Uani 1 1 d . . . . .
Cl5 Cl 0.19960(16) 0.31391(10) 0.31644(14) 0.1044(5) Uani 1 1 d . . . . .
C99 C 0.1949(4) 0.1670(3) 0.3911(3) 0.0555(8) Uani 1 1 d . . . . .
H99A H 0.154232 0.139344 0.350096 0.067 Uiso 1 1 calc R U . . .
H99B H 0.132985 0.157303 0.454191 0.067 Uiso 1 1 calc R U . . .

loop_
_atom_site_aniso_label
_atom_site_aniso_U_11
_atom_site_aniso_U_22
_atom_site_aniso_U_33
_atom_site_aniso_U_23
_atom_site_aniso_U_13
_atom_site_aniso_U_12
Ti1 0.01814(17) 0.02518(18) 0.02833(19) -0.00319(14) -0.00545(13) -0.00508(13)
Cl1 0.0258(3) 0.0335(3) 0.0432(3) -0.0015(2) -0.0083(2) -0.0132(2)
Cl2 0.0394(3) 0.0416(3) 0.0310(3) -0.0019(2) -0.0103(2) -0.0063(2)
Cl3 0.0288(3) 0.0476(3) 0.0452(3) -0.0207(3) 0.0021(2) -0.0030(2)
N1 0.0202(8) 0.0211(7) 0.0322(9) -0.0084(7) -0.0055(6) -0.0049(6)
N2 0.0225(8) 0.0179(7) 0.0338(9) -0.0104(6) -0.0095(6) -0.0031(6)
N3 0.0184(7) 0.0196(7) 0.0292(8) -0.0128(6) -0.0016(6) -0.0049(6)
C1 0.0213(9) 0.0187(8) 0.0266(9) -0.0089(7) -0.0042(7) -0.0053(7)
C2 0.0217(9) 0.0250(9) 0.0379(11) -0.0164(8) -0.0094(8) -0.0005(7)
C3 0.0185(9) 0.0277(9) 0.0355(10) -0.0183(8) -0.0041(7) -0.0025(7)
C4 0.0235(9) 0.0166(8) 0.0309(10) -0.0100(7) -0.0090(7) -0.0031(7)
C5 0.0292(10) 0.0271(9) 0.0294(10) -0.0119(8) -0.0071(8) -0.0088(8)
C6 0.0340(11) 0.0284(10) 0.0346(11) -0.0173(9) -0.0073(8) -0.0094(8)
C7 0.0333(11) 0.0222(9) 0.0394(12) -0.0161(8) -0.0039(9) -0.0082(8)
C8 0.0329(11) 0.0186(8) 0.0325(10) -0.0108(8) -0.0020(8) -0.0052(8)
C9 0.0294(10) 0.0164(8) 0.0309(10) -0.0114(7) -0.0089(8) 0.0002(7)
C10 0.0520(15) 0.0434(13) 0.0279(11) -0.0124(10) -0.0032(10) -0.0247(12)
C11 0.089(3) 0.0448(17) 0.0368(15) -0.0030(13) -0.0071(16) 0.0137(17)
C12 0.0518(18) 0.078(2) 0.0292(13) -0.0087(14) -0.0018(12) 0.0068(16)
C13 0.0400(12) 0.0185(8) 0.0298(10) -0.0119(8) -0.0099(8) -0.0014(8)
C14 0.0422(14) 0.0469(14) 0.0407(13) -0.0284(12) -0.0094(11) 0.0076(11)
C15 0.0384(12) 0.0298(10) 0.0363(11) -0.0155(9) -0.0133(9) -0.0034(9)
C16 0.0234(9) 0.0185(8) 0.0223(8) -0.0111(7) 0.0005(6) -0.0067(6)
C17 0.0375(11) 0.0238(9) 0.0209(9) -0.0081(7) -0.0021(8) -0.0121(8)
C18 0.0556(15) 0.0204(9) 0.0327(11) -0.0033(8) -0.0145(10) -0.0116(9)
C19 0.0637(18) 0.0300(11) 0.0368(12) -0.0068(10) -0.0044(12) -0.0262(12)
C20 0.0398(12) 0.0289(10) 0.0373(12) -0.0162(9) -0.0009(9) -0.0169(9)
C21 0.0268(10) 0.0285(9) 0.0304(10) -0.0167(8) 0.0036(8) -0.0128(8)
C22 0.0250(9) 0.0275(9) 0.0243(9) -0.0140(8) 0.0023(7) -0.0065(7)
C23 0.0455(14) 0.0227(10) 0.0563(15) -0.0202(10) -0.0161(12) 0.0012(9)
C24 0.0350(12) 0.0335(11) 0.0440(13) -0.0276(10) -0.0013(10) -0.0025(9)
C25 0.0444(13) 0.0334(11) 0.0444(13) -0.0266(10) -0.0053(10) -0.0089(10)
Cl4 0.0604(5) 0.0755(6) 0.0516(4) -0.0213(4) -0.0013(4) -0.0216(4)
Cl5 0.0994(9) 0.0547(6) 0.1436(13) -0.0382(7) 0.0377(9) -0.0238(6)
C99 0.0568(19) 0.0561(18) 0.0562(18) -0.0210(15) 0.0069(14) -0.0284(15)

loop_
_atom_type_symbol
_atom_type_description
_atom_type_scat_dispersion_real
_atom_type_scat_dispersion_imag
_atom_type_scat_source
C C 0.0033 0.0016 'International Tables Vol C Tables 4.2.6.8 and 6.1.1.4'
H H 0.0000 0.0000 'International Tables Vol C Tables 4.2.6.8 and 6.1.1.4'
Cl Cl 0.1484 0.1585 'International Tables Vol C Tables 4.2.6.8 and 6.1.1.4'
N N 0.0061 0.0033 'International Tables Vol C Tables 4.2.6.8 and 6.1.1.4'
Ti Ti 0.2776 0.4457 'International Tables Vol C Tables 4.2.6.8 and 6.1.1.4'

loop_
_geom_angle_atom_site_label_1
_geom_angle_atom_site_label_2
_geom_angle_atom_site_label_3
_geom_angle
_geom_angle_site_symmetry_1
_geom_angle_site_symmetry_3
_geom_angle_publ_flag
N1 Ti1 Cl3 110.07(7) . . ?
N1 Ti1 Cl2 108.78(7) . . ?
Cl3 Ti1 Cl2 107.52(3) . . ?
N1 Ti1 Cl1 109.40(6) . . ?
Cl3 Ti1 Cl1 111.84(3) . . ?
Cl2 Ti1 Cl1 109.17(3) . . ?
C1 N1 Ti1 173.03(15) . . ?
C1 N2 C2 109.25(16) . . ?
C1 N2 C4 125.10(17) . . ?
C2 N2 C4 125.58(17) . . ?
C1 N3 C3 108.57(16) . . ?
C1 N3 C16 125.21(16) . . ?
C3 N3 C16 126.15(16) . . ?
N1 C1 N2 124.35(17) . . ?
N1 C1 N3 128.75(18) . . ?
N2 C1 N3 106.86(16) . . ?
C3 C2 N2 107.26(18) . . ?
C3 C2 H2 126.4 . . ?
N2 C2 H2 126.4 . . ?
C2 C3 N3 108.05(17) . . ?
C2 C3 H3 126.0 . . ?
N3 C3 H3 126.0 . . ?
C5 C4 C9 123.46(18) . . ?
C5 C4 N2 118.57(19) . . ?
C9 C4 N2 117.95(18) . . ?
C6 C5 C4 116.8(2) . . ?
C6 C5 C10 120.9(2) . . ?
C4 C5 C10 122.25(19) . . ?
C7 C6 C5 121.3(2) . . ?
C7 C6 H6 119.4 . . ?
C5 C6 H6 119.4 . . ?
C6 C7 C8 120.54(19) . . ?
C6 C7 H7 119.7 . . ?
C8 C7 H7 119.7 . . ?
C7 C8 C9 120.6(2) . . ?
C7 C8 H8 119.7 . . ?
C9 C8 H8 119.7 . . ?
C8 C9 C4 117.26(19) . . ?
C8 C9 C13 121.0(2) . . ?
C4 C9 C13 121.74(18) . . ?
C11 C10 C5 110.9(2) . . ?
C11 C10 C12 109.8(2) . . ?
C5 C10 C12 112.4(2) . . ?
C11 C10 H10 107.8 . . ?
C5 C10 H10 107.8 . . ?
C12 C10 H10 107.8 . . ?
C10 C11 H11A 109.5 . . ?
C10 C11 H11B 109.5 . . ?
H11A C11 H11B 109.5 . . ?
C10 C11 H11C 109.5 . . ?
H11A C11 H11C 109.5 . . ?
H11B C11 H11C 109.5 . . ?
C10 C12 H12A 109.5 . . ?
C10 C12 H12B 109.5 . . ?
H12A C12 H12B 109.5 . . ?
C10 C12 H12C 109.5 . . ?
H12A C12 H12C 109.5 . . ?
H12B C12 H12C 109.5 . . ?
C9 C13 C15 110.52(18) . . ?
C9 C13 C14 112.1(2) . . ?
C15 C13 C14 110.6(2) . . ?
C9 C13 H13 107.8 . . ?
C15 C13 H13 107.8 . . ?
C14 C13 H13 107.8 . . ?
C13 C14 H14A 109.5 . . ?
C13 C14 H14B 109.5 . . ?
H14A C14 H14B 109.5 . . ?
C13 C14 H14C 109.5 . . ?
H14A C14 H14C 109.5 . . ?
H14B C14 H14C 109.5 . . ?
C13 C15 H15A 109.5 . . ?
C13 C15 H15B 109.5 . . ?
H15A C15 H15B 109.5 . . ?
C13 C15 H15C 109.5 . . ?
H15A C15 H15C 109.5 . . ?
H15B C15 H15C 109.5 . . ?
N3 C16 C17 109.98(15) . . ?
N3 C16 C21 109.44(16) . . ?
C17 C16 C21 109.21(16) . . ?
N3 C16 C22 108.40(15) . . ?
C17 C16 C22 111.06(17) . . ?
C21 C16 C22 108.71(16) . . ?
C16 C17 C18 108.97(17) . . ?
C16 C17 H17A 109.9 . . ?
C18 C17 H17A 109.9 . . ?
C16 C17 H17B 109.9 . . ?
C18 C17 H17B 109.9 . . ?
H17A C17 H17B 108.3 . . ?
C23 C18 C19 109.9(2) . . ?
C23 C18 C17 109.31(19) . . ?
C19 C18 C17 109.3(2) . . ?
C23 C18 H18 109.4 . . ?
C19 C18 H18 109.4 . . ?
C17 C18 H18 109.4 . . ?
C18 C19 C20 109.55(19) . . ?
C18 C19 H19A 109.8 . . ?
C20 C19 H19A 109.8 . . ?
C18 C19 H19B 109.8 . . ?
C20 C19 H19B 109.8 . . ?
H19A C19 H19B 108.2 . . ?
C19 C20 C25 109.3(2) . . ?
C19 C20 C21 109.75(19) . . ?
C25 C20 C21 109.52(19) . . ?
C19 C20 H20 109.4 . . ?
C25 C20 H20 109.4 . . ?
C21 C20 H20 109.4 . . ?
C16 C21 C20 109.18(18) . . ?
C16 C21 H21A 109.8 . . ?
C20 C21 H21A 109.8 . . ?
C16 C21 H21B 109.8 . . ?
C20 C21 H21B 109.8 . . ?
H21A C21 H21B 108.3 . . ?
C24 C22 C16 109.39(17) . . ?
C24 C22 H22A 109.8 . . ?
C16 C22 H22A 109.8 . . ?
C24 C22 H22B 109.8 . . ?
C16 C22 H22B 109.8 . . ?
H22A C22 H22B 108.2 . . ?
C18 C23 C24 110.0(2) . . ?
C18 C23 H23A 109.7 . . ?
C24 C23 H23A 109.7 . . ?
C18 C23 H23B 109.7 . . ?
C24 C23 H23B 109.7 . . ?
H23A C23 H23B 108.2 . . ?
C25 C24 C22 109.27(19) . . ?
C25 C24 C23 110.0(2) . . ?
C22 C24 C23 108.63(18) . . ?
C25 C24 H24 109.6 . . ?
C22 C24 H24 109.6 . . ?
C23 C24 H24 109.6 . . ?
C24 C25 C20 109.43(18) . . ?
C24 C25 H25A 109.8 . . ?
C20 C25 H25A 109.8 . . ?
C24 C25 H25B 109.8 . . ?
C20 C25 H25B 109.8 . . ?
H25A C25 H25B 108.2 . . ?
Cl5 C99 Cl4 112.37(18) . . ?
Cl5 C99 H99A 109.1 . . ?
Cl4 C99 H99A 109.1 . . ?
Cl5 C99 H99B 109.1 . . ?
Cl4 C99 H99B 109.1 . . ?
H99A C99 H99B 107.9 . . ?

loop_
_geom_bond_atom_site_label_1
_geom_bond_atom_site_label_2
_geom_bond_distance
_geom_bond_site_symmetry_2
_geom_bond_publ_flag
Ti1 N1 1.7316(18) . ?
Ti1 Cl3 2.2415(8) . ?
Ti1 Cl2 2.2510(7) . ?
Ti1 Cl1 2.2531(7) . ?
N1 C1 1.330(3) . ?
N2 C1 1.362(2) . ?
N2 C2 1.381(3) . ?
N2 C4 1.440(2) . ?
N3 C1 1.363(2) . ?
N3 C3 1.385(3) . ?
N3 C16 1.491(2) . ?
C2 C3 1.350(3) . ?
C2 H2 0.9500 . ?
C3 H3 0.9500 . ?
C4 C5 1.398(3) . ?
C4 C9 1.398(3) . ?
C5 C6 1.398(3) . ?
C5 C10 1.520(3) . ?
C6 C7 1.380(3) . ?
C6 H6 0.9500 . ?
C7 C8 1.387(3) . ?
C7 H7 0.9500 . ?
C8 C9 1.397(3) . ?
C8 H8 0.9500 . ?
C9 C13 1.522(3) . ?
C10 C11 1.513(5) . ?
C10 C12 1.524(5) . ?
C10 H10 1.0000 . ?
C11 H11A 0.9800 . ?
C11 H11B 0.9800 . ?
C11 H11C 0.9800 . ?
C12 H12A 0.9800 . ?
C12 H12B 0.9800 . ?
C12 H12C 0.9800 . ?
C13 C15 1.528(3) . ?
C13 C14 1.529(4) . ?
C13 H13 1.0000 . ?
C14 H14A 0.9800 . ?
C14 H14B 0.9800 . ?
C14 H14C 0.9800 . ?
C15 H15A 0.9800 . ?
C15 H15B 0.9800 . ?
C15 H15C 0.9800 . ?
C16 C17 1.527(3) . ?
C16 C21 1.537(3) . ?
C16 C22 1.537(3) . ?
C17 C18 1.539(3) . ?
C17 H17A 0.9900 . ?
C17 H17B 0.9900 . ?
C18 C23 1.525(4) . ?
C18 C19 1.530(4) . ?
C18 H18 1.0000 . ?
C19 C20 1.531(4) . ?
C19 H19A 0.9900 . ?
C19 H19B 0.9900 . ?
C20 C25 1.533(4) . ?
C20 C21 1.537(3) . ?
C20 H20 1.0000 . ?
C21 H21A 0.9900 . ?
C21 H21B 0.9900 . ?
C22 C24 1.533(3) . ?
C22 H22A 0.9900 . ?
C22 H22B 0.9900 . ?
C23 C24 1.538(4) . ?
C23 H23A 0.9900 . ?
C23 H23B 0.9900 . ?
C24 C25 1.531(4) . ?
C24 H24 1.0000 . ?
C25 H25A 0.9900 . ?
C25 H25B 0.9900 . ?
Cl4 C99 1.761(4) . ?
Cl5 C99 1.760(4) . ?
C99 H99A 0.9900 . ?
C99 H99B 0.9900 . ?

loop_
_geom_torsion_atom_site_label_1
_geom_torsion_atom_site_label_2
_geom_torsion_atom_site_label_3
_geom_torsion_atom_site_label_4
_geom_torsion
_geom_torsion_site_symmetry_1
_geom_torsion_site_symmetry_2
_geom_torsion_site_symmetry_3
_geom_torsion_site_symmetry_4
_geom_torsion_publ_flag
C2 N2 C1 N1 177.5(2) . . . . ?
C4 N2 C1 N1 0.3(3) . . . . ?
C2 N2 C1 N3 -0.7(2) . . . . ?
C4 N2 C1 N3 -177.85(19) . . . . ?
C3 N3 C1 N1 -177.5(2) . . . . ?
C16 N3 C1 N1 -0.4(3) . . . . ?
C3 N3 C1 N2 0.6(2) . . . . ?
C16 N3 C1 N2 177.68(17) . . . . ?
C1 N2 C2 C3 0.5(3) . . . . ?
C4 N2 C2 C3 177.7(2) . . . . ?
N2 C2 C3 N3 -0.1(3) . . . . ?
C1 N3 C3 C2 -0.3(2) . . . . ?
C16 N3 C3 C2 -177.34(19) . . . . ?
C1 N2 C4 C5 -92.4(3) . . . . ?
C2 N2 C4 C5 90.9(3) . . . . ?
C1 N2 C4 C9 89.1(2) . . . . ?
C2 N2 C4 C9 -87.6(3) . . . . ?
C9 C4 C5 C6 1.2(3) . . . . ?
N2 C4 C5 C6 -177.20(19) . . . . ?
C9 C4 C5 C10 -177.5(2) . . . . ?
N2 C4 C5 C10 4.2(3) . . . . ?
C4 C5 C6 C7 1.0(3) . . . . ?
C10 C5 C6 C7 179.7(2) . . . . ?
C5 C6 C7 C8 -1.9(4) . . . . ?
C6 C7 C8 C9 0.7(3) . . . . ?
C7 C8 C9 C4 1.4(3) . . . . ?
C7 C8 C9 C13 -179.2(2) . . . . ?
C5 C4 C9 C8 -2.4(3) . . . . ?
N2 C4 C9 C8 176.01(18) . . . . ?
C5 C4 C9 C13 178.3(2) . . . . ?
N2 C4 C9 C13 -3.4(3) . . . . ?
C6 C5 C10 C11 -71.4(3) . . . . ?
C4 C5 C10 C11 107.1(3) . . . . ?
C6 C5 C10 C12 51.9(3) . . . . ?
C4 C5 C10 C12 -129.5(3) . . . . ?
C8 C9 C13 C15 -78.5(3) . . . . ?
C4 C9 C13 C15 100.8(2) . . . . ?
C8 C9 C13 C14 45.5(3) . . . . ?
C4 C9 C13 C14 -135.2(2) . . . . ?
C1 N3 C16 C17 59.8(2) . . . . ?
C3 N3 C16 C17 -123.6(2) . . . . ?
C1 N3 C16 C21 179.75(18) . . . . ?
C3 N3 C16 C21 -3.7(3) . . . . ?
C1 N3 C16 C22 -61.8(2) . . . . ?
C3 N3 C16 C22 114.8(2) . . . . ?
N3 C16 C17 C18 -178.57(18) . . . . ?
C21 C16 C17 C18 61.3(2) . . . . ?
C22 C16 C17 C18 -58.6(2) . . . . ?
C16 C17 C18 C23 59.3(2) . . . . ?
C16 C17 C18 C19 -61.0(3) . . . . ?
C23 C18 C19 C20 -59.9(3) . . . . ?
C17 C18 C19 C20 60.0(3) . . . . ?
C18 C19 C20 C25 60.7(3) . . . . ?
C18 C19 C20 C21 -59.4(3) . . . . ?
N3 C16 C21 C20 178.94(17) . . . . ?
C17 C16 C21 C20 -60.6(2) . . . . ?
C22 C16 C21 C20 60.7(2) . . . . ?
C19 C20 C21 C16 59.6(2) . . . . ?
C25 C20 C21 C16 -60.4(2) . . . . ?
N3 C16 C22 C24 179.99(17) . . . . ?
C17 C16 C22 C24 59.1(2) . . . . ?
C21 C16 C22 C24 -61.1(2) . . . . ?
C19 C18 C23 C24 58.6(2) . . . . ?
C17 C18 C23 C24 -61.4(3) . . . . ?
C16 C22 C24 C25 60.9(2) . . . . ?
C16 C22 C24 C23 -59.1(2) . . . . ?
C18 C23 C24 C25 -58.3(2) . . . . ?
C18 C23 C24 C22 61.2(3) . . . . ?
C22 C24 C25 C20 -60.1(3) . . . . ?
C23 C24 C25 C20 59.1(3) . . . . ?
C19 C20 C25 C24 -60.3(2) . . . . ?
C21 C20 C25 C24 60.0(3) . . . . ?
